data_7107543
loop_
_publ_author_name
'Weihua Chen'
'Brian D. Wright'
'Yi Pang'

_publ_section_title
;
 Rational design of a NIR-emitting Pd(II) sensor via oxidative cyclization
 to form a benzoxazole ring
;
_journal_name_full Chem.Commun.
_journal_page_first 3824
_journal_paper_doi 10.1039/c2cc30240c
_journal_volume 48
_journal_year 2012
_chemical_formula_moiety 'C17 H9 N3 O2'
_chemical_formula_sum 'C17 H9 N3 O2'
_chemical_formula_weight 287.27
_chemical_name_systematic
;
?
;
_space_group_IT_number 14
_symmetry_cell_setting monoclinic
_symmetry_space_group_name_Hall '-P 2ybc'
_symmetry_space_group_name_H-M 'P 1 21/c 1'
_atom_sites_solution_hydrogens geom
_atom_sites_solution_primary direct
_atom_sites_solution_secondary difmap
_audit_creation_method SHELXL-97
_cell_angle_alpha 90.00
_cell_angle_beta 116.653(4)
_cell_angle_gamma 90.00
_cell_formula_units_Z 8
_cell_length_a 13.750(2)
_cell_length_b 14.840(3)
_cell_length_c 14.326(3)
_cell_measurement_reflns_used 3040
_cell_measurement_temperature 100(2)
_cell_measurement_theta_max 23.93
_cell_measurement_theta_min 3.09
_cell_volume 2612.6(9)
_computing_cell_refinement 'Bruker SAINT'
_computing_data_collection 'Bruker APEX2'
_computing_data_reduction 'Bruker SAINT'
_computing_molecular_graphics 'Bruker SHELXTL'
_computing_publication_material 'Bruker SHELXTL'
_computing_structure_refinement 'SHELXL-97 (Sheldrick, 2008)'
_computing_structure_solution 'SHELXS-97 (Sheldrick, 2008)'
_diffrn_ambient_temperature 100(2)
_diffrn_measured_fraction_theta_full 0.994
_diffrn_measured_fraction_theta_max 0.994
_diffrn_measurement_device_type 'Bruker APEX-II CCD'
_diffrn_measurement_method '\f and \w scans'
_diffrn_radiation_monochromator graphite
_diffrn_radiation_source 'fine-focus sealed tube'
_diffrn_radiation_type MoK\a
_diffrn_radiation_wavelength 0.71073
_diffrn_reflns_av_R_equivalents 0.0721
_diffrn_reflns_av_sigmaI/netI 0.0748
_diffrn_reflns_limit_h_max 15
_diffrn_reflns_limit_h_min -15
_diffrn_reflns_limit_k_max 16
_diffrn_reflns_limit_k_min -16
_diffrn_reflns_limit_l_max 16
_diffrn_reflns_limit_l_min -16
_diffrn_reflns_number 16845
_diffrn_reflns_theta_full 24.00
_diffrn_reflns_theta_max 24.00
_diffrn_reflns_theta_min 1.66
_exptl_absorpt_coefficient_mu 0.099
_exptl_absorpt_correction_T_max 0.9965
_exptl_absorpt_correction_T_min 0.9576
_exptl_absorpt_correction_type numerical
_exptl_absorpt_process_details SADABS
_exptl_crystal_colour colourless
_exptl_crystal_density_diffrn 1.461
_exptl_crystal_density_method 'not measured'
_exptl_crystal_description plate
_exptl_crystal_F_000 1184
_exptl_crystal_size_max 0.44
_exptl_crystal_size_mid 0.06
_exptl_crystal_size_min 0.04
_refine_diff_density_max 0.427
_refine_diff_density_min -0.288
_refine_diff_density_rms 0.067
_refine_ls_extinction_method none
_refine_ls_goodness_of_fit_ref 1.003
_refine_ls_hydrogen_treatment mixed
_refine_ls_matrix_type full
_refine_ls_number_parameters 405
_refine_ls_number_reflns 4071
_refine_ls_number_restraints 2
_refine_ls_restrained_S_all 1.003
_refine_ls_R_factor_all 0.1243
_refine_ls_R_factor_gt 0.0626
_refine_ls_shift/su_max 0.003
_refine_ls_shift/su_mean 0.000
_refine_ls_structure_factor_coef Fsqd
_refine_ls_weighting_details 'calc w=1/[\s^2^(Fo^2^)+(0.1004P)^2^+1.1939P] where P=(Fo^2^+2Fc^2^)/3'
_refine_ls_weighting_scheme calc
_refine_ls_wR_factor_gt 0.1606
_refine_ls_wR_factor_ref 0.1978
_reflns_number_gt 2362
_reflns_number_total 4071
_reflns_threshold_expression >2sigma(I)
_cod_data_source_file c2cc30240c.txt
_cod_data_source_block bw
_cod_original_cell_volume 2612.5(8)
_cod_original_sg_symbol_H-M 'P2(1)/c '
_cod_database_code 7107543

loop_
_symmetry_equiv_pos_as_xyz
'x, y, z'
'-x, y+1/2, -z+1/2'
'-x, -y, -z'
'x, -y-1/2, z-1/2'

loop_
_atom_site_label
_atom_site_type_symbol
_atom_site_fract_x
_atom_site_fract_y
_atom_site_fract_z
_atom_site_U_iso_or_equiv
_atom_site_adp_type
_atom_site_occupancy
_atom_site_symmetry_multiplicity
_atom_site_calc_flag
_atom_site_refinement_flags
O1 O -0.0765(2) 0.03128(19) 0.86713(18) 0.0254(7) Uani 1 1 d .
O2 O 0.2367(2) 0.0954(2) 0.9079(2) 0.0303(8) Uani 1 1 d D
O3 O 0.4291(2) 0.14010(19) 0.37088(18) 0.0247(7) Uani 1 1 d .
O4 O 0.7446(2) 0.2094(2) 0.4199(2) 0.0315(8) Uani 1 1 d D
N1 N 0.0825(3) -0.0199(2) 0.8790(2) 0.0254(9) Uani 1 1 d .
N2 N 0.1122(3) 0.5569(2) 0.8767(3) 0.0323(9) Uani 1 1 d .
N3 N -0.2124(3) 0.5596(2) 0.8509(3) 0.0323(9) Uani 1 1 d .
N4 N 0.5908(3) 0.0905(2) 0.3870(2) 0.0267(9) Uani 1 1 d .
N5 N 0.5998(3) 0.6683(2) 0.3615(2) 0.0313(9) Uani 1 1 d .
N6 N 0.2756(3) 0.6665(2) 0.3321(3) 0.0317(9) Uani 1 1 d .
C1 C -0.0521(3) -0.2421(3) 0.8570(3) 0.0260(10) Uani 1 1 d .
H1 H -0.0436 -0.3055 0.8552 0.031 Uiso 1 1 calc R
C2 C -0.1501(3) -0.2074(3) 0.8498(3) 0.0265(11) Uani 1 1 d .
H2A H -0.2062 -0.2480 0.8433 0.032 Uiso 1 1 calc R
C3 C -0.1671(3) -0.1163(3) 0.8518(3) 0.0261(10) Uani 1 1 d .
H3 H -0.2335 -0.0923 0.8465 0.031 Uiso 1 1 calc R
C4 C -0.0816(3) -0.0620(3) 0.8621(3) 0.0239(10) Uani 1 1 d .
C5 C 0.0156(3) -0.0944(3) 0.8688(3) 0.0223(10) Uani 1 1 d .
C6 C 0.0323(3) -0.1863(3) 0.8667(3) 0.0269(11) Uani 1 1 d .
H6 H 0.0987 -0.2098 0.8717 0.032 Uiso 1 1 calc R
C7 C 0.0246(3) 0.0501(3) 0.8770(3) 0.0227(10) Uani 1 1 d .
C8 C 0.0597(3) 0.1429(3) 0.8851(3) 0.0223(10) Uani 1 1 d .
C9 C 0.1670(3) 0.1619(3) 0.9024(3) 0.0240(10) Uani 1 1 d .
C10 C 0.2042(3) 0.2512(3) 0.9157(3) 0.0252(10) Uani 1 1 d .
H10 H 0.2768 0.2637 0.9283 0.030 Uiso 1 1 calc R
C11 C 0.1372(3) 0.3194(3) 0.9108(3) 0.0258(10) Uani 1 1 d .
H11 H 0.1639 0.3795 0.9216 0.031 Uiso 1 1 calc R
C12 C 0.0277(3) 0.3032(3) 0.8900(3) 0.0242(10) Uani 1 1 d .
C13 C -0.0075(3) 0.2148(3) 0.8788(3) 0.0237(11) Uani 1 1 d .
H13 H -0.0802 0.2029 0.8664 0.028 Uiso 1 1 calc R
C14 C -0.0499(3) 0.3718(3) 0.8800(3) 0.0237(10) Uani 1 1 d .
H14 H -0.1158 0.3492 0.8773 0.028 Uiso 1 1 calc R
C15 C -0.0465(3) 0.4620(3) 0.8739(3) 0.0223(10) Uani 1 1 d .
C16 C 0.0433(3) 0.5127(3) 0.8764(3) 0.0234(10) Uani 1 1 d .
C17 C -0.1385(3) 0.5160(3) 0.8617(3) 0.0262(10) Uani 1 1 d .
C18 C 0.3610(3) -0.0994(3) 0.3584(3) 0.0274(11) Uani 1 1 d .
H18 H 0.3056 -0.1405 0.3526 0.033 Uiso 1 1 calc R
C19 C 0.4583(3) -0.1332(3) 0.3671(3) 0.0262(10) Uani 1 1 d .
H19 H 0.4675 -0.1966 0.3661 0.031 Uiso 1 1 calc R
C20 C 0.5439(3) -0.0764(3) 0.3772(3) 0.0238(10) Uani 1 1 d .
H20 H 0.6110 -0.0996 0.3836 0.029 Uiso 1 1 calc R
C21 C 0.5254(3) 0.0147(3) 0.3774(3) 0.0234(10) Uani 1 1 d .
C22 C 0.4258(3) 0.0465(3) 0.3681(3) 0.0238(10) Uani 1 1 d .
C23 C 0.3414(3) -0.0084(3) 0.3579(3) 0.0280(11) Uani 1 1 d .
H23 H 0.2741 0.0148 0.3509 0.034 Uiso 1 1 calc R
C24 C 0.5304(3) 0.1596(3) 0.3831(3) 0.0238(10) Uani 1 1 d .
C25 C 0.5633(3) 0.2531(3) 0.3891(3) 0.0231(10) Uani 1 1 d .
C26 C 0.6711(3) 0.2739(3) 0.4077(3) 0.0263(10) Uani 1 1 d .
C27 C 0.7021(3) 0.3637(3) 0.4128(3) 0.0271(10) Uani 1 1 d .
H27 H 0.7742 0.3779 0.4249 0.033 Uiso 1 1 calc R
C28 C 0.6306(3) 0.4317(3) 0.4008(3) 0.0254(10) Uani 1 1 d .
H28 H 0.6536 0.4926 0.4048 0.030 Uiso 1 1 calc R
C29 C 0.5231(3) 0.4128(3) 0.3825(3) 0.0244(10) Uani 1 1 d .
C30 C 0.4917(3) 0.3229(3) 0.3769(3) 0.0232(10) Uani 1 1 d .
H30 H 0.4194 0.3092 0.3645 0.028 Uiso 1 1 calc R
C31 C 0.4412(3) 0.4800(3) 0.3670(2) 0.0204(10) Uani 1 1 d .
H31 H 0.3747 0.4562 0.3614 0.025 Uiso 1 1 calc R
C32 C 0.4426(3) 0.5707(3) 0.3589(3) 0.0222(10) Uani 1 1 d .
C33 C 0.5319(3) 0.6228(3) 0.3616(3) 0.0246(10) Uani 1 1 d .
C34 C 0.3493(3) 0.6234(3) 0.3440(3) 0.0243(10) Uani 1 1 d .
H4 H 0.715(3) 0.1571(18) 0.420(3) 0.036(14) Uiso 1 1 d D
H2 H 0.207(4) 0.043(2) 0.895(4) 0.08(2) Uiso 1 1 d D

loop_
_atom_site_aniso_label
_atom_site_aniso_U_11
_atom_site_aniso_U_22
_atom_site_aniso_U_33
_atom_site_aniso_U_23
_atom_site_aniso_U_13
_atom_site_aniso_U_12
O1 0.0280(16) 0.018(2) 0.0315(14) 0.0009(13) 0.0145(12) 0.0002(13)
O2 0.0272(16) 0.026(2) 0.0397(16) -0.0027(15) 0.0165(13) 0.0036(16)
O3 0.0291(16) 0.019(2) 0.0290(14) -0.0021(12) 0.0153(12) -0.0016(13)
O4 0.0269(17) 0.027(2) 0.0427(17) 0.0021(15) 0.0173(14) 0.0020(15)
N1 0.0279(19) 0.023(2) 0.0256(17) 0.0014(15) 0.0122(15) 0.0027(18)
N2 0.034(2) 0.026(3) 0.044(2) -0.0027(17) 0.0226(17) -0.0006(18)
N3 0.030(2) 0.024(3) 0.046(2) -0.0031(17) 0.0205(17) -0.0011(18)
N4 0.031(2) 0.023(3) 0.0264(17) 0.0017(15) 0.0129(15) 0.0056(18)
N5 0.029(2) 0.026(3) 0.038(2) -0.0029(17) 0.0144(17) -0.0001(18)
N6 0.035(2) 0.021(2) 0.045(2) 0.0027(17) 0.0235(18) 0.0051(18)
C1 0.035(3) 0.014(3) 0.028(2) 0.0020(17) 0.0126(19) 0.005(2)
C2 0.027(2) 0.028(3) 0.026(2) -0.0001(19) 0.0131(18) -0.002(2)
C3 0.029(2) 0.029(3) 0.023(2) 0.0001(19) 0.0145(18) 0.004(2)
C4 0.031(2) 0.017(3) 0.023(2) 0.0004(18) 0.0106(17) 0.005(2)
C5 0.029(2) 0.020(3) 0.0175(19) 0.0000(17) 0.0099(17) -0.004(2)
C6 0.024(2) 0.028(3) 0.027(2) 0.0002(19) 0.0107(18) 0.006(2)
C7 0.021(2) 0.028(3) 0.022(2) -0.0005(18) 0.0124(17) 0.003(2)
C8 0.026(2) 0.022(3) 0.0227(19) -0.0009(18) 0.0138(17) 0.003(2)
C9 0.025(2) 0.024(3) 0.023(2) 0.0010(18) 0.0107(17) 0.004(2)
C10 0.022(2) 0.033(3) 0.024(2) -0.0014(19) 0.0128(17) -0.001(2)
C11 0.030(2) 0.023(3) 0.026(2) -0.0012(18) 0.0141(18) -0.002(2)
C12 0.024(2) 0.026(3) 0.026(2) 0.0012(19) 0.0149(18) -0.002(2)
C13 0.029(2) 0.022(3) 0.024(2) -0.0022(18) 0.0161(18) -0.002(2)
C14 0.024(2) 0.023(3) 0.026(2) -0.0003(18) 0.0130(18) -0.002(2)
C15 0.020(2) 0.024(3) 0.027(2) -0.0014(18) 0.0149(17) -0.0019(19)
C16 0.031(2) 0.016(3) 0.026(2) -0.0011(18) 0.0163(19) 0.001(2)
C17 0.030(2) 0.020(3) 0.032(2) -0.0040(19) 0.0172(19) -0.008(2)
C18 0.034(2) 0.021(3) 0.030(2) 0.0007(19) 0.0167(19) -0.005(2)
C19 0.039(3) 0.013(3) 0.025(2) -0.0016(17) 0.0130(19) 0.004(2)
C20 0.028(2) 0.023(3) 0.023(2) -0.0004(18) 0.0134(18) 0.005(2)
C21 0.032(2) 0.017(3) 0.0204(19) -0.0009(18) 0.0110(17) -0.003(2)
C22 0.029(2) 0.019(3) 0.022(2) -0.0005(18) 0.0112(17) 0.005(2)
C23 0.028(2) 0.031(3) 0.028(2) 0.0047(19) 0.0157(18) 0.002(2)
C24 0.024(2) 0.026(3) 0.0206(19) 0.0013(18) 0.0085(17) 0.002(2)
C25 0.025(2) 0.020(3) 0.028(2) 0.0001(18) 0.0145(17) 0.004(2)
C26 0.028(2) 0.024(3) 0.029(2) -0.0009(19) 0.0143(18) 0.006(2)
C27 0.024(2) 0.030(3) 0.028(2) -0.0016(19) 0.0119(18) -0.004(2)
C28 0.028(2) 0.020(3) 0.027(2) -0.0032(18) 0.0116(18) -0.003(2)
C29 0.027(2) 0.024(3) 0.024(2) -0.0011(18) 0.0127(17) 0.002(2)
C30 0.027(2) 0.020(3) 0.027(2) -0.0024(18) 0.0160(18) -0.001(2)
C31 0.022(2) 0.020(3) 0.023(2) -0.0010(18) 0.0134(17) -0.0004(19)
C32 0.021(2) 0.024(3) 0.023(2) 0.0028(18) 0.0106(17) 0.0012(19)
C33 0.024(2) 0.023(3) 0.025(2) -0.0042(18) 0.0102(18) 0.002(2)
C34 0.029(2) 0.019(3) 0.026(2) -0.0025(18) 0.0128(18) -0.005(2)

loop_
_atom_type_symbol
_atom_type_description
_atom_type_scat_dispersion_real
_atom_type_scat_dispersion_imag
_atom_type_scat_source
C C 0.0033 0.0016 'International Tables Vol C Tables 4.2.6.8 and 6.1.1.4'
H H 0.0000 0.0000 'International Tables Vol C Tables 4.2.6.8 and 6.1.1.4'
N N 0.0061 0.0033 'International Tables Vol C Tables 4.2.6.8 and 6.1.1.4'
O O 0.0106 0.0060 'International Tables Vol C Tables 4.2.6.8 and 6.1.1.4'

loop_
_geom_angle_atom_site_label_1
_geom_angle_atom_site_label_2
_geom_angle_atom_site_label_3
_geom_angle
C7 O1 C4 103.6(3)
C9 O2 H2 113(4)
C24 O3 C22 103.6(3)
C26 O4 H4 108(3)
C7 N1 C5 105.1(3)
C24 N4 C21 104.9(3)
C6 C1 C2 121.6(4)
C6 C1 H1 119.2
C2 C1 H1 119.2
C3 C2 C1 121.8(4)
C3 C2 H2A 119.1
C1 C2 H2A 119.1
C2 C3 C4 115.6(4)
C2 C3 H3 122.2
C4 C3 H3 122.2
C3 C4 C5 123.8(4)
C3 C4 O1 127.6(4)
C5 C4 O1 108.6(4)
C4 C5 C6 120.4(4)
C4 C5 N1 107.5(4)
C6 C5 N1 132.1(4)
C1 C6 C5 116.9(4)
C1 C6 H6 121.5
C5 C6 H6 121.5
N1 C7 O1 115.1(4)
N1 C7 C8 125.4(4)
O1 C7 C8 119.5(4)
C13 C8 C9 118.1(4)
C13 C8 C7 122.6(4)
C9 C8 C7 119.3(4)
O2 C9 C10 118.4(4)
O2 C9 C8 121.5(4)
C10 C9 C8 120.1(4)
C11 C10 C9 120.2(4)
C11 C10 H10 119.9
C9 C10 H10 119.9
C10 C11 C12 121.3(4)
C10 C11 H11 119.4
C12 C11 H11 119.4
C13 C12 C11 118.0(4)
C13 C12 C14 117.0(4)
C11 C12 C14 125.0(4)
C12 C13 C8 122.2(4)
C12 C13 H13 118.9
C8 C13 H13 118.9
C15 C14 C12 131.8(4)
C15 C14 H14 114.1
C12 C14 H14 114.1
C14 C15 C16 125.2(4)
C14 C15 C17 120.4(4)
C16 C15 C17 114.3(4)
N2 C16 C15 176.8(5)
N3 C17 C15 179.2(4)
C23 C18 C19 122.4(4)
C23 C18 H18 118.8
C19 C18 H18 118.8
C18 C19 C20 121.8(4)
C18 C19 H19 119.1
C20 C19 H19 119.1
C21 C20 C19 116.3(4)
C21 C20 H20 121.8
C19 C20 H20 121.8
C20 C21 C22 120.4(4)
C20 C21 N4 132.4(4)
C22 C21 N4 107.2(4)
C23 C22 O3 127.7(4)
C23 C22 C21 123.8(4)
O3 C22 C21 108.5(4)
C22 C23 C18 115.3(4)
C22 C23 H23 122.3
C18 C23 H23 122.3
N4 C24 O3 115.8(4)
N4 C24 C25 125.0(4)
O3 C24 C25 119.2(4)
C30 C25 C26 119.1(4)
C30 C25 C24 121.5(4)
C26 C25 C24 119.4(4)
O4 C26 C27 118.7(4)
O4 C26 C25 122.1(4)
C27 C26 C25 119.2(4)
C28 C27 C26 121.0(4)
C28 C27 H27 119.5
C26 C27 H27 119.5
C27 C28 C29 120.8(4)
C27 C28 H28 119.6
C29 C28 H28 119.6
C30 C29 C28 118.3(4)
C30 C29 C31 116.9(4)
C28 C29 C31 124.8(4)
C25 C30 C29 121.6(4)
C25 C30 H30 119.2
C29 C30 H30 119.2
C32 C31 C29 131.3(4)
C32 C31 H31 114.3
C29 C31 H31 114.3
C31 C32 C34 120.6(4)
C31 C32 C33 125.3(4)
C34 C32 C33 114.0(4)
N5 C33 C32 176.4(5)
N6 C34 C32 179.1(5)

loop_
_geom_bond_atom_site_label_1
_geom_bond_atom_site_label_2
_geom_bond_distance
O1 C7 1.362(5)
O1 C4 1.386(5)
O2 C9 1.354(5)
O2 H2 0.86(2)
O3 C24 1.355(4)
O3 C22 1.390(5)
O4 C26 1.345(5)
O4 H4 0.879(19)
N1 C7 1.302(5)
N1 C5 1.403(5)
N2 C16 1.150(5)
N3 C17 1.154(5)
N4 C24 1.305(5)
N4 C21 1.408(5)
N5 C33 1.153(5)
N6 C34 1.144(5)
C1 C6 1.381(6)
C1 C2 1.401(5)
C1 H1 0.9500
C2 C3 1.376(6)
C2 H2A 0.9500
C3 C4 1.378(6)
C3 H3 0.9500
C4 C5 1.383(6)
C5 C6 1.385(5)
C6 H6 0.9500
C7 C8 1.446(6)
C8 C13 1.388(5)
C8 C9 1.410(5)
C9 C10 1.402(5)
C10 C11 1.349(5)
C10 H10 0.9500
C11 C12 1.417(5)
C11 H11 0.9500
C12 C13 1.383(6)
C12 C14 1.434(6)
C13 H13 0.9500
C14 C15 1.345(5)
C14 H14 0.9500
C15 C16 1.433(6)
C15 C17 1.441(6)
C18 C23 1.377(6)
C18 C19 1.381(5)
C18 H18 0.9500
C19 C20 1.400(5)
C19 H19 0.9500
C20 C21 1.377(5)
C20 H20 0.9500
C21 C22 1.396(5)
C22 C23 1.371(6)
C23 H23 0.9500
C24 C25 1.451(6)
C25 C30 1.385(5)
C25 C26 1.417(5)
C26 C27 1.391(6)
C27 C28 1.366(5)
C27 H27 0.9500
C28 C29 1.409(5)
C28 H28 0.9500
C29 C30 1.393(6)
C29 C31 1.444(6)
C30 H30 0.9500
C31 C32 1.352(5)
C31 H31 0.9500
C32 C34 1.435(6)
C32 C33 1.437(6)
